data_8100314
loop_
_publ_author_name
'Morsali, Ali'
'Mahjoub, Ali Reza'
'Bijanzadeh, H. R.'

_publ_section_title
;
Crystal structure of nitrato-O,O'-bis(1,10-phenan-throline)nitritolead
(II), Pb(phen)~2~(NO~3~)~1.5~(NO~2~)~0.5~
;
_journal_issue 2
_journal_name_full 'Zeitschrift f\"ur Kristallographie - New Crystal Structures'
_journal_page_first 189
_journal_page_last 190
_journal_volume 218
_journal_year 2003
_chemical_formula_moiety 'C24 H16 N6 O5.50 Pb'
_chemical_formula_structural 'Pb(phen)2 (NO3)1.5 (NO2)0.5'
_chemical_formula_sum 'C24 H16 N6 O5.5 Pb'
_chemical_formula_weight 683.62
_chemical_melting_point 277
_space_group_IT_number 2
_symmetry_cell_setting triclinic
_symmetry_space_group_name_Hall '-P 1'
_symmetry_space_group_name_H-M 'P -1'
_cell_angle_alpha 94.934(3)
_cell_angle_beta 99.471(3)
_cell_angle_gamma 101.504(3)
_cell_formula_units_Z 2
_cell_length_a 7.8052(16)
_cell_length_b 11.332(2)
_cell_length_c 13.184(3)
_cell_measurement_temperature 110(2)
_cell_volume 1118.5(4)
_diffrn_ambient_temperature 110(2)
_exptl_crystal_density_diffrn 2.030
_cod_depositor_comments
;
The following automatic conversions were performed:
'_symmetry_cell_setting' value 'Triclinic' changed to 'triclinic'
according to '/home/saulius/struct/CIF-dictionaries/cif_core.dic'
dictionary named 'cif_core.dic' version 2.4.1 from 2010-06-29.

Automatic conversion script
Id: cif_fix_enum 1527 2010-12-29 10:47:43Z saulius 
;
_cod_original_formula_sum 'C24 H16 N6 O5.50 Pb1'
_cod_database_code 8100314

loop_
_symmetry_equiv_pos_as_xyz
'x, y, z'
'-x, -y, -z'

loop_
_atom_site_label
_atom_site_type_symbol
_atom_site_fract_x
_atom_site_fract_y
_atom_site_fract_z
_atom_site_U_iso_or_equiv
_atom_site_adp_type
_atom_site_occupancy
_atom_site_symmetry_multiplicity
_atom_site_Wyckoff_symbol
_atom_site_calc_flag
_atom_site_refinement_flags
_atom_site_disorder_assembly
_atom_site_disorder_group
Pb1 Pb 0.37628(2) 0.741404(13) 0.264735(11) 0.03511(7) Uani 1 2 i d . . .
C1 C -0.0714(7) 0.6453(4) 0.1403(3) 0.0398(10) Uani 1 2 i d . . .
H1A H -0.0173 0.6633 0.0823 0.048 Uiso 1 2 i calc R . .
C2 C -0.2498(7) 0.5880(4) 0.1221(4) 0.0428(11) Uani 1 2 i d . . .
H2A H -0.3162 0.5694 0.0534 0.051 Uiso 1 2 i calc R . .
C3 C -0.3283(7) 0.5588(4) 0.2036(4) 0.0437(11) Uani 1 2 i d . . .
H3A H -0.4495 0.5173 0.1926 0.052 Uiso 1 2 i calc R . .
C4 C -0.2278(7) 0.5910(4) 0.3055(4) 0.0402(10) Uani 1 2 i d . . .
C5 C -0.3043(7) 0.5639(5) 0.3944(4) 0.0440(11) Uani 1 2 i d . . .
H5A H -0.4261 0.5245 0.3861 0.053 Uiso 1 2 i calc R . .
C6 C -0.2034(7) 0.5946(4) 0.4907(4) 0.0456(12) Uani 1 2 i d . . .
H6A H -0.2556 0.5763 0.5492 0.055 Uiso 1 2 i calc R . .
C7 C -0.0227(7) 0.6530(4) 0.5054(3) 0.0401(10) Uani 1 2 i d . . .
C8 C 0.0882(8) 0.6844(4) 0.6043(4) 0.0460(12) Uani 1 2 i d . . .
H8A H 0.0421 0.6656 0.6648 0.055 Uiso 1 2 i calc R . .
C9 C 0.2599(9) 0.7414(5) 0.6122(4) 0.0506(13) Uani 1 2 i d . . .
H9A H 0.3341 0.7648 0.6785 0.061 Uiso 1 2 i calc R . .
C10 C 0.3293(8) 0.7661(5) 0.5230(3) 0.0465(12) Uani 1 2 i d . . .
H10A H 0.4513 0.8042 0.5299 0.056 Uiso 1 2 i calc R . .
C11 C 0.0574(7) 0.6816(4) 0.4188(3) 0.0370(10) Uani 1 2 i d . . .
C12 C -0.0513(6) 0.6502(4) 0.3166(3) 0.0357(9) Uani 1 2 i d . . .
C13 C 0.3367(7) 0.7400(4) -0.0024(3) 0.0411(10) Uani 1 2 i d . . .
H13A H 0.3616 0.6619 0.0036 0.049 Uiso 1 2 i calc R . .
C14 C 0.3211(7) 0.7805(4) -0.0989(3) 0.0428(11) Uani 1 2 i d . . .
H14A H 0.3364 0.7315 -0.1575 0.051 Uiso 1 2 i calc R . .
C15 C 0.2832(7) 0.8922(4) -0.1085(3) 0.0400(10) Uani 1 2 i d . . .
H15A H 0.2714 0.9215 -0.1742 0.048 Uiso 1 2 i calc R . .
C16 C 0.2621(6) 0.9631(4) -0.0210(3) 0.0336(9) Uani 1 2 i d . . .
C17 C 0.2186(6) 1.0803(4) -0.0253(4) 0.0386(10) Uani 1 2 i d . . .
H17A H 0.2042 1.1126 -0.0895 0.046 Uiso 1 2 i calc R . .
C18 C 0.1984(7) 1.1439(4) 0.0602(3) 0.0387(10) Uani 1 2 i d . . .
H18A H 0.1691 1.2210 0.0556 0.046 Uiso 1 2 i calc R . .
C19 C 0.2197(6) 1.0993(4) 0.1584(3) 0.0360(9) Uani 1 2 i d . . .
C20 C 0.1998(8) 1.1637(4) 0.2501(4) 0.0471(12) Uani 1 2 i d . . .
H20A H 0.1696 1.2407 0.2484 0.057 Uiso 1 2 i calc R . .
C21 C 0.2234(9) 1.1167(5) 0.3398(4) 0.0557(15) Uani 1 2 i d . . .
H21A H 0.2097 1.1599 0.4020 0.067 Uiso 1 2 i calc R . .
C22 C 0.2686(9) 1.0031(5) 0.3410(4) 0.0548(15) Uani 1 2 i d . . .
H22A H 0.2868 0.9711 0.4053 0.066 Uiso 1 2 i calc R . .
C23 C 0.2620(6) 0.9847(4) 0.1653(3) 0.0322(9) Uani 1 2 i d . . .
C24 C 0.2815(6) 0.9157(4) 0.0737(3) 0.0316(8) Uani 1 2 i d . . .
O1 O 0.2482(5) 0.4737(3) 0.2723(2) 0.0441(8) Uani 1 2 i d . . .
O2 O 0.2467(5) 0.5126(3) 0.1155(2) 0.0444(8) Uani 1 2 i d . . .
O3 O 0.0344(6) 0.3824(4) 0.1519(4) 0.0661(11) Uani 1 2 i d . . .
O4 O 0.6139(5) 0.8841(3) 0.4095(3) 0.0507(9) Uani 1 2 i d . . .
O5 O 0.8821(17) 0.9722(14) 0.3971(11) 0.120(5) Uani 0.50 2 i d P . .
O6 O 0.6838(6) 0.8910(3) 0.2597(3) 0.0576(10) Uani 1 2 i d . . .
N1 N 0.2285(6) 0.7376(3) 0.4288(3) 0.0391(8) Uani 1 2 i d . . .
N2 N 0.0281(5) 0.6764(3) 0.2343(3) 0.0355(8) Uani 1 2 i d . . .
N3 N 0.3185(6) 0.8051(3) 0.0817(3) 0.0378(8) Uani 1 2 i d . . .
N4 N 0.2869(6) 0.9386(3) 0.2569(3) 0.0399(9) Uani 1 2 i d . . .
N5 N 0.7285(8) 0.9180(5) 0.3560(4) 0.0608(13) Uani 1 2 i d . . .
N6 N 0.1796(5) 0.4521(3) 0.1787(3) 0.0380(8) Uani 1 2 i d . . .

loop_
_atom_site_aniso_label
_atom_site_aniso_U_11
_atom_site_aniso_U_22
_atom_site_aniso_U_33
_atom_site_aniso_U_23
_atom_site_aniso_U_13
_atom_site_aniso_U_12
Pb1 0.05405(12) 0.03205(10) 0.02503(9) 0.00772(6) 0.01369(7) 0.01598(7)
C1 0.054(3) 0.042(2) 0.031(2) 0.0070(18) 0.014(2) 0.021(2)
C2 0.053(3) 0.044(2) 0.036(2) 0.0033(19) 0.010(2) 0.022(2)
C3 0.047(3) 0.043(2) 0.050(3) 0.005(2) 0.015(2) 0.025(2)
C4 0.050(3) 0.040(2) 0.039(2) 0.0078(19) 0.015(2) 0.024(2)
C5 0.052(3) 0.046(3) 0.045(3) 0.011(2) 0.022(2) 0.024(2)
C6 0.060(3) 0.047(3) 0.046(3) 0.018(2) 0.028(2) 0.028(2)
C7 0.065(3) 0.035(2) 0.031(2) 0.0101(17) 0.021(2) 0.024(2)
C8 0.074(4) 0.043(3) 0.034(2) 0.0123(19) 0.026(2) 0.025(2)
C9 0.084(4) 0.050(3) 0.023(2) 0.0060(19) 0.016(2) 0.020(3)
C10 0.068(3) 0.045(3) 0.027(2) 0.0055(19) 0.011(2) 0.011(2)
C11 0.056(3) 0.034(2) 0.031(2) 0.0089(17) 0.018(2) 0.0213(19)
C12 0.052(3) 0.033(2) 0.030(2) 0.0050(17) 0.015(2) 0.0217(19)
C13 0.066(3) 0.035(2) 0.027(2) 0.0051(17) 0.014(2) 0.015(2)
C14 0.064(3) 0.040(2) 0.026(2) 0.0018(18) 0.015(2) 0.010(2)
C15 0.054(3) 0.044(2) 0.026(2) 0.0117(18) 0.012(2) 0.012(2)
C16 0.038(2) 0.036(2) 0.028(2) 0.0068(16) 0.0110(18) 0.0052(17)
C17 0.047(3) 0.040(2) 0.035(2) 0.0173(18) 0.013(2) 0.0137(19)
C18 0.051(3) 0.034(2) 0.036(2) 0.0132(18) 0.013(2) 0.0140(19)
C19 0.045(3) 0.033(2) 0.033(2) 0.0077(17) 0.0092(19) 0.0128(18)
C20 0.074(4) 0.036(2) 0.036(2) 0.0042(19) 0.010(2) 0.026(2)
C21 0.102(5) 0.045(3) 0.030(2) 0.004(2) 0.016(3) 0.037(3)
C22 0.106(5) 0.042(3) 0.026(2) 0.0064(19) 0.013(3) 0.036(3)
C23 0.041(2) 0.030(2) 0.0271(19) 0.0089(16) 0.0074(17) 0.0081(17)
C24 0.039(2) 0.031(2) 0.0264(19) 0.0077(16) 0.0085(17) 0.0081(16)
O1 0.063(2) 0.0416(17) 0.0295(16) 0.0088(13) 0.0108(15) 0.0113(15)
O2 0.058(2) 0.0476(18) 0.0306(16) 0.0116(14) 0.0130(15) 0.0108(15)
O3 0.069(3) 0.053(2) 0.075(3) 0.011(2) 0.008(2) 0.013(2)
O4 0.068(2) 0.053(2) 0.0302(16) 0.0079(15) 0.0131(17) 0.0085(17)
O5 0.083(8) 0.137(11) 0.124(11) -0.008(9) 0.039(8) -0.020(8)
O6 0.088(3) 0.052(2) 0.0364(18) 0.0128(15) 0.0282(19) 0.0079(19)
N1 0.057(2) 0.0385(19) 0.0271(18) 0.0068(15) 0.0150(17) 0.0163(17)
N2 0.046(2) 0.0388(19) 0.0278(17) 0.0078(14) 0.0103(16) 0.0199(16)
N3 0.058(2) 0.0309(18) 0.0285(18) 0.0077(14) 0.0131(17) 0.0134(16)
N4 0.064(3) 0.0347(19) 0.0257(17) 0.0066(14) 0.0103(17) 0.0182(17)
N5 0.082(4) 0.058(3) 0.044(3) 0.013(2) 0.020(3) 0.009(3)
N6 0.039(2) 0.0354(19) 0.040(2) 0.0053(16) 0.0096(17) 0.0086(16)

loop_
_geom_bond_atom_site_label_1
_geom_bond_atom_site_label_2
_geom_bond_distance
_geom_bond_site_symmetry_2
_geom_bond_publ_flag
Pb1 N4 2.475(4) . ?
Pb1 N3 2.572(4) . ?
Pb1 O4 2.608(4) . ?
Pb1 N1 2.612(4) . ?
Pb1 N2 2.623(4) . ?
Pb1 O6 2.662(4) . ?
Pb1 O2 3.006(3) . ?
Pb1 O1 3.015(3) . ?
C1 N2 1.327(6) . ?
C1 C2 1.386(7) . ?
C2 C3 1.356(7) . ?
C3 C4 1.417(7) . ?
C4 C12 1.385(7) . ?
C4 C5 1.430(7) . ?
C5 C6 1.355(7) . ?
C6 C7 1.408(8) . ?
C7 C8 1.415(7) . ?
C7 C11 1.420(6) . ?
C8 C9 1.350(8) . ?
C9 C10 1.399(7) . ?
C10 N1 1.332(6) . ?
C11 N1 1.339(6) . ?
C11 C12 1.443(6) . ?
C12 N2 1.362(6) . ?
C13 N3 1.322(6) . ?
C13 C14 1.383(6) . ?
C14 C15 1.368(7) . ?
C15 C16 1.399(6) . ?
C16 C24 1.398(6) . ?
C16 C17 1.439(6) . ?
C17 C18 1.334(7) . ?
C18 C19 1.426(6) . ?
C19 C20 1.404(6) . ?
C19 C23 1.410(6) . ?
C20 C21 1.339(7) . ?
C21 C22 1.402(7) . ?
C22 N4 1.319(6) . ?
C23 N4 1.357(5) . ?
C23 C24 1.427(6) . ?
C24 N3 1.351(5) . ?
O1 N6 1.244(5) . ?
O1 O3 2.129(6) . ?
O1 N6 1.244(5) . ?
O2 N6 1.240(5) . ?
O3 N6 1.223(6) . ?
O4 N5 1.250(6) . ?
O5 N5 1.243(13) . ?
O6 N5 1.254(6) . ?
